data_2227982
loop_
_publ_author_name
'Wu, Genhua'
'Ye, Hui'
'Wu, Dayu'

_publ_section_title
;
 Bis{4-chloro-<i>N</i>'-[phenyl(2-pyridyl)methylidene]benzohydrazidato-\k^2^<i>N</i>',<i>O</i>}cobalt(III)
 nitrate methanol disolvate
;
_journal_coeditor_code SI2285
_journal_issue 9
_journal_name_full 'Acta Crystallographica Section E'
_journal_page_first m1121
_journal_paper_doi 10.1107/S1600536810032241
_journal_volume 66
_journal_year 2010
_chemical_formula_iupac '[Co (C19 H13 Cl N3 O)2] N O3, 2C H4 O'
_chemical_formula_moiety 'C38 H26 Cl2 Co N6 O2 + , N O3 - , 2C H4 O'
_chemical_formula_sum 'C40 H34 Cl2 Co N7 O7'
_chemical_formula_weight 854.57
_chemical_name_systematic
;
Bis{4-chloro-<i>N</i>'-[phenyl(2-
pyridyl)methylidene]benzohydrazidato}cobalt(III)
nitrate methanol disolvate
;
_space_group_IT_number 14
_symmetry_cell_setting monoclinic
_symmetry_space_group_name_Hall '-P 2ybc'
_symmetry_space_group_name_H-M 'P 1 21/c 1'
_atom_sites_solution_hydrogens geom
_atom_sites_solution_primary direct
_atom_sites_solution_secondary difmap
_audit_creation_method SHELXL97
_cell_angle_alpha 90.00
_cell_angle_beta 93.031(8)
_cell_angle_gamma 90.00
_cell_formula_units_Z 4
_cell_length_a 12.914(8)
_cell_length_b 17.423(11)
_cell_length_c 17.451(11)
_cell_measurement_reflns_used 6478
_cell_measurement_temperature 293(2)
_cell_measurement_theta_max 29.787
_cell_measurement_theta_min 2.021
_cell_volume 3921(4)
_computing_cell_refinement 'SAINT (Bruker, 1997)'
_computing_data_collection 'SMART (Bruker, 1997)'
_computing_data_reduction 'SAINT (Bruker, 1997)'
_computing_molecular_graphics 'SHELXTL (Sheldrick, 2008)'
_computing_publication_material
;
SHELXL97 (Sheldrick, 2008) and PLATON (Spek, 2009)
;
_computing_structure_refinement 'SHELXL97 (Sheldrick, 2008)'
_computing_structure_solution 'SHELXS97 (Sheldrick, 2008)'
_diffrn_ambient_temperature 293(2)
_diffrn_measured_fraction_theta_full 0.992
_diffrn_measured_fraction_theta_max 0.992
_diffrn_measurement_device_type 'Bruker SMART APEXII CCD area-detector'
_diffrn_measurement_method '\f and \w'
_diffrn_radiation_monochromator graphite
_diffrn_radiation_source 'fine-focus sealed tube'
_diffrn_radiation_type MoK\a
_diffrn_radiation_wavelength 0.71073
_diffrn_reflns_av_R_equivalents 0.0329
_diffrn_reflns_av_sigmaI/netI 0.0435
_diffrn_reflns_limit_h_max 13
_diffrn_reflns_limit_h_min -15
_diffrn_reflns_limit_k_max 20
_diffrn_reflns_limit_k_min -20
_diffrn_reflns_limit_l_max 16
_diffrn_reflns_limit_l_min -20
_diffrn_reflns_number 18168
_diffrn_reflns_theta_full 25.00
_diffrn_reflns_theta_max 25.00
_diffrn_reflns_theta_min 2.24
_exptl_absorpt_coefficient_mu 0.634
_exptl_absorpt_correction_T_max 0.875
_exptl_absorpt_correction_T_min 0.839
_exptl_absorpt_correction_type psi-scan
_exptl_absorpt_process_details '(SADABS; Bruker, 1997)'
_exptl_crystal_colour dark-red
_exptl_crystal_density_diffrn 1.448
_exptl_crystal_density_method 'not measured'
_exptl_crystal_description block
_exptl_crystal_F_000 1760
_exptl_crystal_size_max 0.31
_exptl_crystal_size_mid 0.23
_exptl_crystal_size_min 0.21
_refine_diff_density_max 0.478
_refine_diff_density_min -0.393
_refine_ls_extinction_method none
_refine_ls_goodness_of_fit_ref 1.073
_refine_ls_hydrogen_treatment constr
_refine_ls_matrix_type full
_refine_ls_number_parameters 516
_refine_ls_number_reflns 6859
_refine_ls_number_restraints 0
_refine_ls_restrained_S_all 1.073
_refine_ls_R_factor_all 0.0786
_refine_ls_R_factor_gt 0.0505
_refine_ls_shift/su_max 0.000
_refine_ls_shift/su_mean 0.000
_refine_ls_structure_factor_coef Fsqd
_refine_ls_weighting_details 'w = 1/[\s^2^(Fo^2^)+(0.0912P)^2^] where P=(Fo^2^+2Fc^2^)/3'
_refine_ls_weighting_scheme calc
_refine_ls_wR_factor_gt 0.1431
_refine_ls_wR_factor_ref 0.1556
_reflns_number_gt 4829
_reflns_number_total 6859
_reflns_threshold_expression I>2\s(I)
_cod_data_source_file si2285.cif
_cod_data_source_block I
_cod_original_sg_symbol_H-M 'P 21/c'
_cod_database_code 2227982
_cod_database_fobs_code 2227982

loop_
_symmetry_equiv_pos_as_xyz
'x, y, z'
'-x+1, y+3/2, -z+5/2'
'-x, -y, -z'
'x-1, -y-3/2, z-5/2'

loop_
_atom_site_type_symbol
_atom_site_label
_atom_site_fract_x
_atom_site_fract_y
_atom_site_fract_z
_atom_site_U_iso_or_equiv
_atom_site_adp_type
_atom_site_calc_flag
_atom_site_refinement_flags
_atom_site_occupancy
_atom_site_disorder_assembly
_atom_site_disorder_group
Co Co1 0.78242(3) 0.67158(2) 0.45385(2) 0.03739(16) Uani d . 1 . .
Cl Cl1 1.25567(8) 0.99362(6) 0.58995(7) 0.0794(3) Uani d . 1 . .
C C1 0.5964(3) 0.5811(2) 0.4093(2) 0.0584(10) Uani d . 1 . .
H H1A 0.6374 0.5499 0.3801 0.070 Uiso calc R 1 . .
Cl Cl2 0.87476(11) 0.29952(6) 0.76381(6) 0.0893(4) Uani d . 1 . .
C C2 0.4924(3) 0.5647(3) 0.4130(3) 0.0785(13) Uani d . 1 . .
H H2A 0.4635 0.5232 0.3860 0.094 Uiso calc R 1 . .
C C3 0.4327(3) 0.6090(3) 0.4561(3) 0.0953(17) Uani d . 1 . .
H H3A 0.3628 0.5976 0.4598 0.143 Uiso calc R 1 . .
C C4 0.4764(3) 0.6723(2) 0.4953(3) 0.0776(13) Uani d . 1 . .
H H4A 0.4359 0.7038 0.5246 0.093 Uiso calc R 1 . .
C C5 0.5800(3) 0.68681(19) 0.4894(2) 0.0499(9) Uani d . 1 . .
C C6 0.6359(2) 0.75209(18) 0.52701(18) 0.0428(8) Uani d . 1 . .
C C7 0.5881(2) 0.8070(2) 0.5784(2) 0.0494(9) Uani d . 1 . .
C C8 0.5451(3) 0.7802(3) 0.6441(2) 0.0721(12) Uani d . 1 . .
H H8A 0.5458 0.7279 0.6551 0.087 Uiso calc R 1 . .
C C9 0.5006(4) 0.8317(3) 0.6939(3) 0.0941(16) Uani d . 1 . .
H H9A 0.4723 0.8140 0.7385 0.113 Uiso calc R 1 . .
C C10 0.4986(4) 0.9092(3) 0.6767(4) 0.0972(18) Uani d . 1 . .
H H10A 0.4676 0.9434 0.7093 0.117 Uiso calc R 1 . .
C C11 0.5417(3) 0.9353(3) 0.6127(3) 0.0810(13) Uani d . 1 . .
H H11A 0.5410 0.9876 0.6021 0.097 Uiso calc R 1 . .
C C12 0.5867(3) 0.8852(2) 0.5631(2) 0.0618(10) Uani d . 1 . .
H H12A 0.6161 0.9039 0.5193 0.074 Uiso calc R 1 . .
C C13 0.8957(2) 0.78507(16) 0.51482(16) 0.0357(7) Uani d . 1 . .
C C14 0.9853(2) 0.83520(16) 0.53516(17) 0.0384(7) Uani d . 1 . .
C C15 0.9705(3) 0.90836(18) 0.5657(2) 0.0473(8) Uani d . 1 . .
H H15A 0.9037 0.9249 0.5745 0.057 Uiso calc R 1 . .
C C16 1.0538(3) 0.95642(19) 0.5829(2) 0.0541(9) Uani d . 1 . .
H H16A 1.0436 1.0049 0.6035 0.065 Uiso calc R 1 . .
C C17 1.1516(3) 0.9312(2) 0.5690(2) 0.0532(9) Uani d . 1 . .
C C18 1.1684(3) 0.8602(2) 0.5394(2) 0.0556(9) Uani d . 1 . .
H H18A 1.2355 0.8447 0.5301 0.067 Uiso calc R 1 . .
C C19 1.0863(3) 0.8113(2) 0.5233(2) 0.0501(9) Uani d . 1 . .
H H19A 1.0982 0.7624 0.5044 0.060 Uiso calc R 1 . .
C C20 0.9368(3) 0.47364(19) 0.2934(2) 0.0512(9) Uani d . 1 . .
H H20A 0.9804 0.4804 0.3370 0.061 Uiso calc R 1 . .
C C21 0.9521(3) 0.4125(2) 0.2450(3) 0.0675(11) Uani d . 1 . .
H H21A 1.0063 0.3784 0.2560 0.081 Uiso calc R 1 . .
C C22 0.8877(4) 0.4018(2) 0.1807(2) 0.0760(13) Uani d . 1 . .
H H22A 0.8986 0.3605 0.1483 0.091 Uiso calc R 1 . .
C C23 0.8071(4) 0.4517(2) 0.1639(2) 0.0698(12) Uani d . 1 . .
H H23A 0.7630 0.4439 0.1207 0.084 Uiso calc R 1 . .
C C24 0.7922(3) 0.5131(2) 0.2112(2) 0.0541(9) Uani d . 1 . .
H H24A 0.7385 0.5474 0.1994 0.065 Uiso calc R 1 . .
C C25 0.8568(2) 0.52489(18) 0.27717(17) 0.0408(8) Uani d . 1 . .
C C26 0.8359(2) 0.59022(17) 0.32795(17) 0.0391(7) Uani d . 1 . .
C C27 0.8125(2) 0.66884(17) 0.29955(17) 0.0406(7) Uani d . 1 . .
C C28 0.8283(3) 0.69599(19) 0.22675(19) 0.0501(9) Uani d . 1 . .
H H28A 0.8529 0.6634 0.1896 0.060 Uiso calc R 1 . .
C C29 0.8071(3) 0.7723(2) 0.2094(2) 0.0594(10) Uani d . 1 . .
H H29A 0.8168 0.7909 0.1604 0.071 Uiso calc R 1 . .
C C30 0.7716(3) 0.8203(2) 0.2648(2) 0.0594(10) Uani d . 1 . .
H H30A 0.7573 0.8715 0.2537 0.071 Uiso calc R 1 . .
C C31 0.7577(3) 0.79147(19) 0.3368(2) 0.0526(9) Uani d . 1 . .
H H31A 0.7337 0.8238 0.3744 0.063 Uiso calc R 1 . .
C C32 0.8300(2) 0.53820(17) 0.51756(17) 0.0386(7) Uani d . 1 . .
C C33 0.8387(2) 0.47777(17) 0.57681(17) 0.0373(7) Uani d . 1 . .
C C34 0.7889(2) 0.48666(18) 0.64438(19) 0.0435(8) Uani d . 1 . .
H H34A 0.7487 0.5301 0.6514 0.052 Uiso calc R 1 . .
C C35 0.7981(3) 0.43203(19) 0.7017(2) 0.0512(9) Uani d . 1 . .
H H35A 0.7636 0.4383 0.7467 0.061 Uiso calc R 1 . .
C C36 0.8591(3) 0.36758(19) 0.69139(19) 0.0516(9) Uani d . 1 . .
C C37 0.9087(3) 0.35630(19) 0.6240(2) 0.0504(9) Uani d . 1 . .
H H37A 0.9486 0.3126 0.6172 0.061 Uiso calc R 1 . .
C C38 0.8977(3) 0.41166(17) 0.56659(19) 0.0428(8) Uani d . 1 . .
H H38A 0.9301 0.4045 0.5208 0.051 Uiso calc R 1 . .
N N1 0.6394(2) 0.64084(15) 0.44688(15) 0.0445(7) Uani d . 1 . .
N N2 0.73280(19) 0.75294(13) 0.50965(14) 0.0372(6) Uani d . 1 . .
N N3 0.80414(19) 0.80719(14) 0.53669(14) 0.0390(6) Uani d . 1 . .
N N4 0.7780(2) 0.71727(15) 0.35430(15) 0.0423(6) Uani d . 1 . .
N N5 0.83192(19) 0.58678(14) 0.40247(14) 0.0388(6) Uani d . 1 . .
N N6 0.8493(2) 0.52095(14) 0.44585(14) 0.0406(6) Uani d . 1 . .
O O1 0.91181(16) 0.72240(11) 0.47687(12) 0.0416(5) Uani d . 1 . .
O O2 0.80192(16) 0.60633(11) 0.54059(11) 0.0412(5) Uani d . 1 . .
O O39 0.3498(5) 1.5978(3) 0.6311(3) 0.165(2) Uani d . 1 . .
H H39D 0.3843 1.6034 0.6715 0.248 Uiso calc R 1 . .
C C39 0.2696(5) 1.6509(3) 0.6272(4) 0.125(2) Uani d . 1 . .
H H39A 0.2975 1.7016 0.6341 0.187 Uiso calc R 1 . .
H H39B 0.2228 1.6403 0.6669 0.187 Uiso calc R 1 . .
H H39C 0.2329 1.6474 0.5781 0.187 Uiso calc R 1 . .
C C40 0.3173(11) 1.7336(7) 0.8722(10) 0.362(12) Uani d . 1 . .
H H40A 0.3084 1.7797 0.9011 0.543 Uiso calc R 1 . .
H H40B 0.2507 1.7119 0.8580 0.543 Uiso calc R 1 . .
H H40C 0.3529 1.7453 0.8267 0.543 Uiso calc R 1 . .
O O40 0.3808(7) 1.6761(6) 0.9207(6) 0.279(4) Uani d . 1 . .
H H40D 0.4158 1.6491 0.8909 0.419 Uiso d R 1 . .
O O3 0.4443(5) 1.6345(6) 0.7710(5) 0.279(5) Uani d . 1 . .
O O4 0.5735(5) 1.5770(3) 0.7264(4) 0.179(3) Uani d . 1 . .
O O5 0.5666(5) 1.6126(4) 0.8508(4) 0.188(3) Uani d . 1 . .
N N7 0.5329(5) 1.6068(4) 0.7830(5) 0.130(2) Uani d . 1 . .

loop_
_atom_site_aniso_label
_atom_site_aniso_U_11
_atom_site_aniso_U_22
_atom_site_aniso_U_33
_atom_site_aniso_U_12
_atom_site_aniso_U_13
_atom_site_aniso_U_23
Co1 0.0474(3) 0.0359(3) 0.0290(3) 0.00039(18) 0.00347(18) -0.00440(17)
Cl1 0.0703(7) 0.0821(7) 0.0852(8) -0.0326(6) -0.0027(6) 0.0005(6)
C1 0.062(2) 0.057(2) 0.056(2) -0.0065(18) 0.0029(19) -0.0148(18)
Cl2 0.1574(12) 0.0600(6) 0.0515(7) 0.0127(7) 0.0158(7) 0.0175(5)
C2 0.062(3) 0.081(3) 0.093(3) -0.022(2) 0.004(2) -0.033(3)
C3 0.058(3) 0.106(4) 0.124(5) -0.025(3) 0.017(3) -0.042(3)
C4 0.054(2) 0.084(3) 0.096(4) -0.012(2) 0.014(2) -0.029(3)
C5 0.049(2) 0.051(2) 0.050(2) -0.0032(16) 0.0047(16) -0.0083(16)
C6 0.0439(19) 0.0461(19) 0.0386(19) 0.0027(15) 0.0043(15) -0.0054(14)
C7 0.0401(19) 0.058(2) 0.051(2) 0.0024(16) 0.0030(16) -0.0157(17)
C8 0.071(3) 0.075(3) 0.072(3) 0.006(2) 0.030(2) -0.006(2)
C9 0.088(4) 0.126(5) 0.072(3) 0.002(3) 0.037(3) -0.025(3)
C10 0.072(3) 0.103(4) 0.118(5) 0.013(3) 0.016(3) -0.055(4)
C11 0.072(3) 0.066(3) 0.105(4) 0.012(2) 0.007(3) -0.025(3)
C12 0.059(2) 0.057(2) 0.070(3) 0.0083(18) 0.008(2) -0.009(2)
C13 0.0474(19) 0.0366(17) 0.0238(16) 0.0003(14) 0.0072(14) -0.0009(13)
C14 0.0463(18) 0.0422(18) 0.0275(16) 0.0000(14) 0.0082(14) -0.0010(13)
C15 0.051(2) 0.0429(19) 0.048(2) -0.0008(15) 0.0092(16) -0.0030(15)
C16 0.067(2) 0.0420(19) 0.053(2) -0.0088(17) 0.0028(19) -0.0034(16)
C17 0.058(2) 0.060(2) 0.043(2) -0.0198(18) 0.0044(17) 0.0017(17)
C18 0.044(2) 0.070(2) 0.054(2) -0.0043(18) 0.0075(17) -0.0018(19)
C19 0.052(2) 0.055(2) 0.044(2) 0.0008(16) 0.0057(16) -0.0092(16)
C20 0.056(2) 0.050(2) 0.047(2) 0.0003(17) 0.0032(17) -0.0118(16)
C21 0.078(3) 0.054(2) 0.072(3) 0.0069(19) 0.019(2) -0.014(2)
C22 0.123(4) 0.051(2) 0.055(3) -0.014(3) 0.021(3) -0.023(2)
C23 0.106(3) 0.064(3) 0.039(2) -0.016(2) -0.002(2) -0.0195(19)
C24 0.072(2) 0.052(2) 0.038(2) -0.0066(18) -0.0035(17) -0.0052(16)
C25 0.052(2) 0.0423(18) 0.0292(17) -0.0092(15) 0.0079(15) -0.0073(13)
C26 0.0453(18) 0.0419(18) 0.0302(18) -0.0010(14) 0.0011(14) -0.0064(13)
C27 0.0507(19) 0.0435(18) 0.0271(17) -0.0018(14) -0.0014(14) -0.0068(13)
C28 0.072(2) 0.048(2) 0.0307(19) -0.0016(17) 0.0037(16) -0.0064(15)
C29 0.088(3) 0.055(2) 0.035(2) -0.0024(19) -0.0003(19) 0.0044(17)
C30 0.084(3) 0.046(2) 0.047(2) 0.0085(18) 0.000(2) 0.0079(17)
C31 0.073(2) 0.045(2) 0.041(2) 0.0108(17) 0.0037(17) -0.0017(16)
C32 0.0461(18) 0.0359(17) 0.0339(18) -0.0040(14) 0.0016(14) -0.0049(13)
C33 0.0436(18) 0.0383(17) 0.0301(17) -0.0037(13) 0.0015(14) -0.0062(13)
C34 0.051(2) 0.0398(18) 0.0396(19) 0.0005(14) 0.0045(15) -0.0051(14)
C35 0.068(2) 0.051(2) 0.036(2) -0.0028(17) 0.0147(17) -0.0049(16)
C36 0.078(2) 0.0405(19) 0.036(2) -0.0068(17) 0.0023(18) 0.0011(15)
C37 0.067(2) 0.0368(18) 0.047(2) 0.0045(16) 0.0025(18) -0.0014(15)
C38 0.054(2) 0.0405(18) 0.0342(18) -0.0029(15) 0.0056(15) -0.0042(14)
N1 0.0515(16) 0.0400(15) 0.0417(16) -0.0025(12) -0.0008(13) -0.0061(12)
N2 0.0439(16) 0.0364(14) 0.0312(15) -0.0005(11) 0.0014(11) -0.0027(11)
N3 0.0439(16) 0.0395(14) 0.0340(15) -0.0017(12) 0.0055(12) -0.0058(11)
N4 0.0499(16) 0.0430(16) 0.0338(15) 0.0029(12) 0.0010(12) -0.0015(12)
N5 0.0501(16) 0.0365(14) 0.0297(15) -0.0007(11) 0.0018(12) -0.0017(11)
N6 0.0547(17) 0.0359(14) 0.0313(15) 0.0005(12) 0.0023(12) -0.0033(11)
O1 0.0467(12) 0.0415(12) 0.0370(13) 0.0015(9) 0.0051(10) -0.0085(10)
O2 0.0580(13) 0.0369(12) 0.0291(12) 0.0029(10) 0.0052(10) -0.0041(9)
O39 0.203(5) 0.130(4) 0.168(5) -0.012(4) 0.056(4) -0.046(3)
C39 0.120(5) 0.086(4) 0.173(7) 0.009(4) 0.054(4) -0.013(4)
C40 0.288(16) 0.233(14) 0.54(3) 0.011(11) -0.218(17) 0.054(16)
O40 0.248(9) 0.326(11) 0.263(10) -0.029(7) 0.013(7) -0.119(8)
O3 0.135(5) 0.431(12) 0.269(9) 0.069(6) 0.003(5) 0.133(9)
O4 0.156(5) 0.140(4) 0.245(7) -0.034(3) 0.060(5) -0.033(4)
O5 0.145(5) 0.209(6) 0.206(7) -0.063(4) -0.034(4) 0.095(5)
N7 0.088(4) 0.115(5) 0.188(8) -0.012(3) 0.000(5) 0.069(5)

loop_
_atom_type_symbol
_atom_type_description
_atom_type_scat_dispersion_real
_atom_type_scat_dispersion_imag
_atom_type_scat_source
C C 0.0033 0.0016 'International Tables Vol C Tables 4.2.6.8 and 6.1.1.4'
H H 0.0000 0.0000 'International Tables Vol C Tables 4.2.6.8 and 6.1.1.4'
N N 0.0061 0.0033 'International Tables Vol C Tables 4.2.6.8 and 6.1.1.4'
O O 0.0106 0.0060 'International Tables Vol C Tables 4.2.6.8 and 6.1.1.4'
Cl Cl 0.1484 0.1585 'International Tables Vol C Tables 4.2.6.8 and 6.1.1.4'
Co Co 0.3494 0.9721 'International Tables Vol C Tables 4.2.6.8 and 6.1.1.4'

loop_
_geom_angle_atom_site_label_1
_geom_angle_atom_site_label_2
_geom_angle_atom_site_label_3
_geom_angle_site_symmetry_1
_geom_angle_site_symmetry_3
_geom_angle
_geom_angle_publ_flag
N2 Co1 N5 . . 176.99(11) ?
N2 Co1 O2 . . 94.25(11) ?
N5 Co1 O2 . . 82.78(10) ?
N2 Co1 N4 . . 99.48(11) ?
N5 Co1 N4 . . 83.51(11) ?
O2 Co1 N4 . . 166.22(10) ?
N2 Co1 O1 . . 81.85(10) ?
N5 Co1 O1 . . 98.64(10) ?
O2 Co1 O1 . . 91.84(9) ?
N4 Co1 O1 . . 88.96(10) ?
N2 Co1 N1 . . 83.59(11) ?
N5 Co1 N1 . . 95.86(11) ?
O2 Co1 N1 . . 88.29(10) ?
N4 Co1 N1 . . 94.38(11) ?
O1 Co1 N1 . . 165.41(10) ?
N1 C1 C2 . . 121.3(3) ?
N1 C1 H1A . . 119.4 ?
C2 C1 H1A . . 119.4 ?
C3 C2 C1 . . 119.6(4) ?
C3 C2 H2A . . 120.2 ?
C1 C2 H2A . . 120.2 ?
C2 C3 C4 . . 119.8(4) ?
C2 C3 H3A . . 120.1 ?
C4 C3 H3A . . 120.1 ?
C5 C4 C3 . . 118.6(4) ?
C5 C4 H4A . . 120.7 ?
C3 C4 H4A . . 120.7 ?
N1 C5 C4 . . 120.9(3) ?
N1 C5 C6 . . 114.8(3) ?
C4 C5 C6 . . 124.3(3) ?
N2 C6 C7 . . 125.0(3) ?
N2 C6 C5 . . 110.9(3) ?
C7 C6 C5 . . 124.0(3) ?
C8 C7 C12 . . 119.3(3) ?
C8 C7 C6 . . 119.2(3) ?
C12 C7 C6 . . 121.5(3) ?
C7 C8 C9 . . 119.7(4) ?
C7 C8 H8A . . 120.1 ?
C9 C8 H8A . . 120.1 ?
C10 C9 C8 . . 119.9(5) ?
C10 C9 H9A . . 120.1 ?
C8 C9 H9A . . 120.1 ?
C11 C10 C9 . . 120.2(4) ?
C11 C10 H10A . . 119.9 ?
C9 C10 H10A . . 119.9 ?
C10 C11 C12 . . 120.7(4) ?
C10 C11 H11A . . 119.6 ?
C12 C11 H11A . . 119.6 ?
C11 C12 C7 . . 120.1(4) ?
C11 C12 H12A . . 119.9 ?
C7 C12 H12A . . 119.9 ?
O1 C13 N3 . . 124.2(3) ?
O1 C13 C14 . . 118.4(3) ?
N3 C13 C14 . . 117.4(3) ?
C19 C14 C15 . . 118.4(3) ?
C19 C14 C13 . . 120.9(3) ?
C15 C14 C13 . . 120.6(3) ?
C16 C15 C14 . . 121.0(3) ?
C16 C15 H15A . . 119.5 ?
C14 C15 H15A . . 119.5 ?
C17 C16 C15 . . 118.7(3) ?
C17 C16 H16A . . 120.6 ?
C15 C16 H16A . . 120.6 ?
C18 C17 C16 . . 121.6(3) ?
C18 C17 Cl1 . . 120.5(3) ?
C16 C17 Cl1 . . 117.9(3) ?
C17 C18 C19 . . 120.2(3) ?
C17 C18 H18A . . 119.9 ?
C19 C18 H18A . . 119.9 ?
C18 C19 C14 . . 120.0(3) ?
C18 C19 H19A . . 120.0 ?
C14 C19 H19A . . 120.0 ?
C21 C20 C25 . . 120.2(3) ?
C21 C20 H20A . . 119.9 ?
C25 C20 H20A . . 119.9 ?
C22 C21 C20 . . 120.3(4) ?
C22 C21 H21A . . 119.9 ?
C20 C21 H21A . . 119.9 ?
C21 C22 C23 . . 120.5(4) ?
C21 C22 H22A . . 119.8 ?
C23 C22 H22A . . 119.8 ?
C24 C23 C22 . . 119.5(4) ?
C24 C23 H23A . . 120.2 ?
C22 C23 H23A . . 120.2 ?
C23 C24 C25 . . 120.9(4) ?
C23 C24 H24A . . 119.5 ?
C25 C24 H24A . . 119.5 ?
C20 C25 C24 . . 118.6(3) ?
C20 C25 C26 . . 122.2(3) ?
C24 C25 C26 . . 119.1(3) ?
N5 C26 C25 . . 125.5(3) ?
N5 C26 C27 . . 111.0(3) ?
C25 C26 C27 . . 123.5(3) ?
N4 C27 C28 . . 120.1(3) ?
N4 C27 C26 . . 113.9(3) ?
C28 C27 C26 . . 126.0(3) ?
C27 C28 C29 . . 119.5(3) ?
C27 C28 H28A . . 120.3 ?
C29 C28 H28A . . 120.3 ?
C30 C29 C28 . . 119.9(3) ?
C30 C29 H29A . . 120.0 ?
C28 C29 H29A . . 120.0 ?
C31 C30 C29 . . 119.0(3) ?
C31 C30 H30A . . 120.5 ?
C29 C30 H30A . . 120.5 ?
N4 C31 C30 . . 121.5(3) ?
N4 C31 H31A . . 119.2 ?
C30 C31 H31A . . 119.2 ?
O2 C32 N6 . . 124.4(3) ?
O2 C32 C33 . . 116.3(3) ?
N6 C32 C33 . . 119.3(3) ?
C34 C33 C38 . . 118.9(3) ?
C34 C33 C32 . . 119.8(3) ?
C38 C33 C32 . . 121.4(3) ?
C35 C34 C33 . . 121.0(3) ?
C35 C34 H34A . . 119.5 ?
C33 C34 H34A . . 119.5 ?
C34 C35 C36 . . 119.4(3) ?
C34 C35 H35A . . 120.3 ?
C36 C35 H35A . . 120.3 ?
C37 C36 C35 . . 121.1(3) ?
C37 C36 Cl2 . . 118.7(3) ?
C35 C36 Cl2 . . 120.2(3) ?
C36 C37 C38 . . 118.6(3) ?
C36 C37 H37A . . 120.7 ?
C38 C37 H37A . . 120.7 ?
C37 C38 C33 . . 121.0(3) ?
C37 C38 H38A . . 119.5 ?
C33 C38 H38A . . 119.5 ?
C1 N1 C5 . . 119.8(3) ?
C1 N1 Co1 . . 128.4(2) ?
C5 N1 Co1 . . 111.7(2) ?
C6 N2 N3 . . 123.9(2) ?
C6 N2 Co1 . . 118.4(2) ?
N3 N2 Co1 . . 117.31(19) ?
C13 N3 N2 . . 107.0(2) ?
C31 N4 C27 . . 120.0(3) ?
C31 N4 Co1 . . 126.9(2) ?
C27 N4 Co1 . . 112.5(2) ?
C26 N5 N6 . . 124.6(3) ?
C26 N5 Co1 . . 118.5(2) ?
N6 N5 Co1 . . 116.38(19) ?
C32 N6 N5 . . 107.2(2) ?
C13 O1 Co1 . . 109.54(19) ?
C32 O2 Co1 . . 108.96(18) ?
C39 O39 H39D . . 109.5 ?
O39 C39 H39A . . 109.5 ?
O39 C39 H39B . . 109.5 ?
H39A C39 H39B . . 109.5 ?
O39 C39 H39C . . 109.5 ?
H39A C39 H39C . . 109.5 ?
H39B C39 H39C . . 109.5 ?
O40 C40 H40A . . 109.5 ?
O40 C40 H40B . . 109.5 ?
H40A C40 H40B . . 109.5 ?
O40 C40 H40C . . 109.5 ?
H40A C40 H40C . . 109.5 ?
H40B C40 H40C . . 109.5 ?
C40 O40 H40D . . 108.1 ?
O5 N7 O3 . . 113.6(9) ?
O5 N7 O4 . . 130.0(8) ?
O3 N7 O4 . . 116.4(9) ?

loop_
_geom_bond_atom_site_label_1
_geom_bond_atom_site_label_2
_geom_bond_site_symmetry_2
_geom_bond_distance
_geom_bond_publ_flag
Co1 N2 . 1.853(3) yes
Co1 N5 . 1.859(3) yes
Co1 O2 . 1.899(2) yes
Co1 N4 . 1.909(3) yes
Co1 O1 . 1.915(2) yes
Co1 N1 . 1.921(3) yes
Cl1 C17 . 1.752(3) ?
C1 N1 . 1.336(4) ?
C1 C2 . 1.378(5) ?
C1 H1A . 0.9300 ?
Cl2 C36 . 1.737(3) ?
C2 C3 . 1.347(6) ?
C2 H2A . 0.9300 ?
C3 C4 . 1.400(6) ?
C3 H3A . 0.9300 ?
C4 C5 . 1.371(5) ?
C4 H4A . 0.9300 ?
C5 N1 . 1.357(4) ?
C5 C6 . 1.481(4) ?
C6 N2 . 1.304(4) ?
C6 C7 . 1.469(4) ?
C7 C8 . 1.381(5) ?
C7 C12 . 1.390(5) ?
C8 C9 . 1.394(6) ?
C8 H8A . 0.9300 ?
C9 C10 . 1.382(7) ?
C9 H9A . 0.9300 ?
C10 C11 . 1.353(7) ?
C10 H10A . 0.9300 ?
C11 C12 . 1.378(5) ?
C11 H11A . 0.9300 ?
C12 H12A . 0.9300 ?
C13 O1 . 1.299(3) ?
C13 N3 . 1.320(4) ?
C13 C14 . 1.478(4) ?
C14 C19 . 1.395(5) ?
C14 C15 . 1.398(4) ?
C15 C16 . 1.383(5) ?
C15 H15A . 0.9300 ?
C16 C17 . 1.371(5) ?
C16 H16A . 0.9300 ?
C17 C18 . 1.362(5) ?
C18 C19 . 1.378(5) ?
C18 H18A . 0.9300 ?
C19 H19A . 0.9300 ?
C20 C21 . 1.380(5) ?
C20 C25 . 1.383(5) ?
C20 H20A . 0.9300 ?
C21 C22 . 1.373(6) ?
C21 H21A . 0.9300 ?
C22 C23 . 1.377(6) ?
C22 H22A . 0.9300 ?
C23 C24 . 1.371(5) ?
C23 H23A . 0.9300 ?
C24 C25 . 1.400(5) ?
C24 H24A . 0.9300 ?
C25 C26 . 1.476(4) ?
C26 N5 . 1.306(4) ?
C26 C27 . 1.482(4) ?
C27 N4 . 1.367(4) ?
C27 C28 . 1.381(5) ?
C28 C29 . 1.387(5) ?
C28 H28A . 0.9300 ?
C29 C30 . 1.375(5) ?
C29 H29A . 0.9300 ?
C30 C31 . 1.374(5) ?
C30 H30A . 0.9300 ?
C31 N4 . 1.351(4) ?
C31 H31A . 0.9300 ?
C32 O2 . 1.310(3) ?
C32 N6 . 1.324(4) ?
C32 C33 . 1.476(4) ?
C33 C34 . 1.381(4) ?
C33 C38 . 1.398(4) ?
C34 C35 . 1.381(5) ?
C34 H34A . 0.9300 ?
C35 C36 . 1.389(5) ?
C35 H35A . 0.9300 ?
C36 C37 . 1.382(5) ?
C37 C38 . 1.393(4) ?
C37 H37A . 0.9300 ?
C38 H38A . 0.9300 ?
N2 N3 . 1.385(3) ?
N5 N6 . 1.386(3) ?
O39 C39 . 1.387(7) ?
O39 H39D . 0.8200 ?
C39 H39A . 0.9600 ?
C39 H39B . 0.9600 ?
C39 H39C . 0.9600 ?
C40 O40 . 1.523(12) ?
C40 H40A . 0.9600 ?
C40 H40B . 0.9600 ?
C40 H40C . 0.9600 ?
O40 H40D . 0.8500 ?
O3 N7 . 1.249(7) ?
O4 N7 . 1.256(8) ?
O5 N7 . 1.243(8) ?

loop_
_geom_hbond_atom_site_label_D
_geom_hbond_atom_site_label_H
_geom_hbond_atom_site_label_A
_geom_hbond_site_symmetry_A
_geom_hbond_distance_DH
_geom_hbond_distance_HA
_geom_hbond_distance_DA
_geom_hbond_angle_DHA
O39 H39D O3 . 0.82 1.94 2.747(11) 167.4
O40 H40D O3 . 0.85 2.16 2.873(12) 141.6
O40 H40D O5 . 0.85 2.20 2.963(12) 149.8
